data_7216546
loop_
_publ_author_name
'Zhao, Lihua'
'Raval, Vishal'
'Briggs, Naomi E. B.'
'Bhardwaj, Rajni M.'
'McGlone, Thomas'
'Oswald, Iain D. H.'
'Florence, Alastair J.'

_publ_section_title
;
 From discovery to scale-up: \a-lipoic acid&#x2009;:&#x2009;nicotinamide
 co-crystals in a continuous oscillatory baffled crystalliser
;
_journal_issue 26
_journal_name_full CrystEngComm
_journal_page_first 5769
_journal_paper_doi 10.1039/c4ce00154k
_journal_volume 16
_journal_year 2014
_chemical_formula_moiety 'C8 H14 O2 S2, C6 H6 N2 O'
_chemical_formula_sum 'C14 H20 N2 O3 S2'
_chemical_formula_weight 328.44
_chemical_name_common 'alpha lipoicacid nicotinamide co-crystal'
_chemical_name_systematic
;
 ?
;
_space_group_IT_number 14
_symmetry_cell_setting monoclinic
_symmetry_space_group_name_Hall '-P 2ybc'
_symmetry_space_group_name_H-M 'P 1 21/c 1'
_atom_sites_solution_hydrogens geom
_atom_sites_solution_primary direct
_atom_sites_solution_secondary difmap
_audit_creation_method SHELXL-97
_cell_angle_alpha 90.00
_cell_angle_beta 90.598(4)
_cell_angle_gamma 90.00
_cell_formula_units_Z 12
_cell_length_a 26.292(2)
_cell_length_b 5.2948(4)
_cell_length_c 34.158(3)
_cell_measurement_reflns_used 7742
_cell_measurement_temperature 123(2)
_cell_measurement_theta_max 25.57
_cell_measurement_theta_min 3.10
_cell_volume 4754.9(7)
_computing_cell_refinement 'Bruker SAINT'
_computing_data_collection 'Bruker APEX2'
_computing_data_reduction 'Bruker SAINT'
_computing_molecular_graphics 'Bruker SHELXTL'
_computing_publication_material 'Bruker SHELXTL'
_computing_structure_refinement 'SHELXL-97 (Sheldrick, 2008)'
_computing_structure_solution 'SHELXS-97 (Sheldrick, 2008)'
_diffrn_ambient_temperature 123(2)
_diffrn_measured_fraction_theta_full 0.992
_diffrn_measured_fraction_theta_max 0.992
_diffrn_measurement_device_type 'Bruker APEX-II CCD'
_diffrn_measurement_method '\f and \w scans'
_diffrn_radiation_monochromator graphite
_diffrn_radiation_source 'fine-focus sealed tube'
_diffrn_radiation_type MoK\a
_diffrn_radiation_wavelength 0.71073
_diffrn_reflns_av_R_equivalents 0.0522
_diffrn_reflns_av_sigmaI/netI 0.0509
_diffrn_reflns_limit_h_max 31
_diffrn_reflns_limit_h_min -31
_diffrn_reflns_limit_k_max 6
_diffrn_reflns_limit_k_min -6
_diffrn_reflns_limit_l_max 41
_diffrn_reflns_limit_l_min -41
_diffrn_reflns_number 33254
_diffrn_reflns_theta_full 25.76
_diffrn_reflns_theta_max 25.76
_diffrn_reflns_theta_min 1.19
_exptl_absorpt_coefficient_mu 0.347
_exptl_absorpt_correction_T_max 0.7453
_exptl_absorpt_correction_T_min 0.6049
_exptl_absorpt_correction_type multi-scan
_exptl_absorpt_process_details SADABS
_exptl_crystal_colour yellow
_exptl_crystal_density_diffrn 1.376
_exptl_crystal_density_method 'not measured'
_exptl_crystal_description plate
_exptl_crystal_F_000 2088
_exptl_crystal_size_max 0.151
_exptl_crystal_size_mid 0.100
_exptl_crystal_size_min 0.029
_refine_diff_density_max 1.411
_refine_diff_density_min -0.396
_refine_diff_density_rms 0.119
_refine_ls_extinction_method none
_refine_ls_goodness_of_fit_ref 1.046
_refine_ls_hydrogen_treatment mixed
_refine_ls_matrix_type full
_refine_ls_number_parameters 752
_refine_ls_number_reflns 9068
_refine_ls_number_restraints 873
_refine_ls_restrained_S_all 1.013
_refine_ls_R_factor_all 0.1089
_refine_ls_R_factor_gt 0.0733
_refine_ls_shift/su_max 0.031
_refine_ls_shift/su_mean 0.001
_refine_ls_structure_factor_coef Fsqd
_refine_ls_weighting_details 'calc w=1/[\s^2^(Fo^2^)+(0.1251P)^2^+4.1690P] where P=(Fo^2^+2Fc^2^)/3'
_refine_ls_weighting_scheme calc
_refine_ls_wR_factor_gt 0.1832
_refine_ls_wR_factor_ref 0.2147
_reflns_number_gt 6027
_reflns_number_total 9068
_reflns_threshold_expression >2\s(I)
_cod_data_source_file c4ce00154k2.cif
_cod_data_source_block ALA_NIC
_cod_depositor_comments
;
The following automatic conversions were performed:

'_symmetry_cell_setting' value 'Monoclinic' changed to 'monoclinic'
according to
/usr/data/users/saulius/crontab/automatic-downloads/rss-feeds/RSC/lib/dictionaries/cif_core.dic
dictionary named 'cif_core.dic' version 2.4.2 from 2011-04-26.

Automatic conversion script
Id: cif_fix_values 2281 2013-09-26 08:29:07Z andrius 

 Adding full bibliography for 7216546.cif.
;
_cod_original_cell_volume 4754.9(6)
_cod_original_sg_symbol_H-M P21/c
_cod_database_code 7216546

loop_
_symmetry_equiv_pos_as_xyz
'x, y, z'
'-x, y+1/2, -z+1/2'
'-x, -y, -z'
'x, -y-1/2, z-1/2'

loop_
_atom_site_label
_atom_site_type_symbol
_atom_site_fract_x
_atom_site_fract_y
_atom_site_fract_z
_atom_site_U_iso_or_equiv
_atom_site_adp_type
_atom_site_occupancy
_atom_site_symmetry_multiplicity
_atom_site_calc_flag
_atom_site_refinement_flags
_atom_site_disorder_assembly
_atom_site_disorder_group
S5A S 0.0496(3) -0.0383(15) 0.0592(2) 0.078(3) Uani 0.50 1 d PU A 1
S6A S 0.1162(4) 0.124(2) 0.0350(3) 0.066(2) Uani 0.50 1 d PU A 1
C9A C 0.0369(8) -0.258(4) 0.0190(6) 0.039(3) Uani 0.50 1 d PU A 1
H9A1 H 0.0386 -0.4334 0.0289 0.046 Uiso 0.50 1 calc PR A 1
H9A2 H 0.0022 -0.2284 0.0084 0.046 Uiso 0.50 1 calc PR A 1
C10A C 0.0757(6) -0.223(3) -0.0136(4) 0.038(3) Uani 0.50 1 d PDU A 1
H10A H 0.0618 -0.1062 -0.0337 0.045 Uiso 0.50 1 calc PR A 1
H10B H 0.0824 -0.3875 -0.0263 0.045 Uiso 0.50 1 calc PR A 1
C11A C 0.1255(11) -0.115(8) 0.0036(10) 0.057(4) Uani 0.50 1 d PDU A 1
H11A H 0.1378 -0.2543 0.0211 0.069 Uiso 0.50 1 calc PR A 1
S5B S 0.0481(3) -0.0070(8) 0.05858(19) 0.0412(14) Uani 0.50 1 d PDU A 2
S6B S 0.1179(4) 0.105(2) 0.0449(3) 0.066(3) Uani 0.50 1 d PDU A 2
C9B C 0.0440(8) -0.272(4) 0.0260(6) 0.053(5) Uani 0.50 1 d PDU A 2
H9B1 H 0.0492 -0.4313 0.0406 0.064 Uiso 0.50 1 calc PR A 2
H9B2 H 0.0100 -0.2774 0.0132 0.064 Uiso 0.50 1 calc PR A 2
C10B C 0.0856(7) -0.240(4) -0.0050(5) 0.076(5) Uani 0.50 1 d PDU A 2
H10C H 0.0913 -0.4059 -0.0176 0.091 Uiso 0.50 1 calc PR A 2
H10D H 0.0727 -0.1236 -0.0255 0.091 Uiso 0.50 1 calc PR A 2
C11B C 0.1289(11) -0.156(8) 0.0076(10) 0.057(4) Uani 0.50 1 d PDU A 2
H11B H 0.1455 -0.2978 0.0221 0.069 Uiso 0.50 1 calc PR A 2
C12A C 0.1692(8) -0.084(5) -0.0252(7) 0.080(5) Uani 0.50 1 d PU A 1
H12A H 0.1568 0.0220 -0.0471 0.096 Uiso 0.50 1 calc PR A 1
H12B H 0.1966 0.0108 -0.0117 0.096 Uiso 0.50 1 calc PR A 1
C13A C 0.1927(3) -0.320(2) -0.0426(3) 0.043(2) Uani 0.50 1 d PU A 1
H13A H 0.2007 -0.4403 -0.0211 0.051 Uiso 0.50 1 calc PR A 1
H13B H 0.1674 -0.4020 -0.0601 0.051 Uiso 0.50 1 calc PR A 1
C14A C 0.2403(3) -0.271(2) -0.0653(3) 0.052(2) Uani 0.50 1 d PDU A 1
H14A H 0.2658 -0.1950 -0.0473 0.062 Uiso 0.50 1 calc PR A 1
H14B H 0.2540 -0.4354 -0.0741 0.062 Uiso 0.50 1 calc PR A 1
C15A C 0.2348(3) -0.105(2) -0.0998(4) 0.052(3) Uani 0.50 1 d PDU A 1
H15A H 0.2283 0.0682 -0.0903 0.063 Uiso 0.50 1 calc PR A 1
H15B H 0.2042 -0.1601 -0.1147 0.063 Uiso 0.50 1 calc PR A 1
C12B C 0.1702(7) -0.036(4) -0.0179(4) 0.043(3) Uani 0.50 1 d PDU A 2
H12C H 0.1590 0.1352 -0.0258 0.052 Uiso 0.50 1 calc PR A 2
H12D H 0.2017 -0.0180 -0.0021 0.052 Uiso 0.50 1 calc PR A 2
C13B C 0.1816(3) -0.1825(18) -0.0532(3) 0.038(2) Uani 0.50 1 d PDU A 2
H13C H 0.1522 -0.1731 -0.0715 0.046 Uiso 0.50 1 calc PR A 2
H13D H 0.1866 -0.3618 -0.0459 0.046 Uiso 0.50 1 calc PR A 2
C14B C 0.2297(3) -0.0849(15) -0.0739(2) 0.0279(16) Uani 0.50 1 d PDU A 2
H14C H 0.2252 0.0957 -0.0807 0.033 Uiso 0.50 1 calc PR A 2
H14D H 0.2594 -0.0998 -0.0560 0.033 Uiso 0.50 1 calc PR A 2
C15B C 0.2394(3) -0.2377(15) -0.1115(2) 0.0270(18) Uani 0.50 1 d PDU A 2
H15C H 0.2499 -0.4129 -0.1053 0.032 Uiso 0.50 1 calc PR A 2
H15D H 0.2088 -0.2419 -0.1286 0.032 Uiso 0.50 1 calc PR A 2
S3A S 0.0489(4) 0.7563(15) 0.2202(3) 0.0431(17) Uani 0.50 1 d PU B 1
S4A S 0.1142(3) 0.8213(14) 0.1931(2) 0.0540(17) Uani 0.50 1 d PU B 1
C17A C 0.0413(8) 0.442(4) 0.2027(5) 0.069(5) Uani 0.50 1 d PU B 1
H17A H 0.0568 0.3219 0.2215 0.083 Uiso 0.50 1 calc PR B 1
H17B H 0.0047 0.4017 0.2000 0.083 Uiso 0.50 1 calc PR B 1
C18A C 0.0667(8) 0.421(4) 0.1638(5) 0.066(5) Uani 0.50 1 d PU B 1
H18A H 0.0399 0.4150 0.1433 0.080 Uiso 0.50 1 calc PR B 1
H18B H 0.0850 0.2580 0.1631 0.080 Uiso 0.50 1 calc PR B 1
C19A C 0.1061(4) 0.642(2) 0.1526(3) 0.036(2) Uani 0.50 1 d PDU B 1
H19A H 0.0895 0.7496 0.1321 0.044 Uiso 0.50 1 calc PR B 1
S3B S 0.0498(4) 0.7200(18) 0.2206(2) 0.053(2) Uani 0.50 1 d PU B 2
S4B S 0.1232(3) 0.7684(16) 0.2013(2) 0.0443(15) Uani 0.50 1 d PU B 2
C17B C 0.0335(6) 0.456(4) 0.1885(4) 0.036(3) Uani 0.50 1 d PU B 2
H17C H 0.0382 0.2950 0.2028 0.043 Uiso 0.50 1 calc PR B 2
H17D H -0.0026 0.4689 0.1803 0.043 Uiso 0.50 1 calc PR B 2
C18B C 0.0675(5) 0.460(3) 0.1526(4) 0.036(3) Uani 0.50 1 d PU B 2
H18C H 0.0692 0.2888 0.1411 0.043 Uiso 0.50 1 calc PR B 2
H18D H 0.0529 0.5757 0.1326 0.043 Uiso 0.50 1 calc PR B 2
C19B C 0.1194(4) 0.546(2) 0.1637(3) 0.040(2) Uani 0.50 1 d PDU B 2
H19B H 0.1343 0.3918 0.1764 0.048 Uiso 0.50 1 calc PR B 2
C20A C 0.1567(5) 0.545(3) 0.1357(6) 0.051(4) Uani 0.50 1 d PDU B 1
H20A H 0.1498 0.4417 0.1121 0.061 Uiso 0.50 1 calc PR B 1
H20B H 0.1740 0.4357 0.1553 0.061 Uiso 0.50 1 calc PR B 1
C21A C 0.1920(4) 0.770(2) 0.1250(3) 0.053(3) Uani 0.50 1 d PDU B 1
H21A H 0.1751 0.8734 0.1045 0.064 Uiso 0.50 1 calc PR B 1
H21B H 0.1970 0.8779 0.1484 0.064 Uiso 0.50 1 calc PR B 1
C22A C 0.2447(6) 0.681(4) 0.1100(3) 0.041(4) Uani 0.50 1 d PDU B 1
H22A H 0.2703 0.8160 0.1136 0.049 Uiso 0.50 1 calc PR B 1
H22B H 0.2562 0.5292 0.1246 0.049 Uiso 0.50 1 calc PR B 1
C23A C 0.2377(4) 0.621(3) 0.0673(3) 0.066(3) Uani 0.50 1 d PDU B 1
H23A H 0.2253 0.7767 0.0543 0.079 Uiso 0.50 1 calc PR B 1
H23B H 0.2101 0.4948 0.0651 0.079 Uiso 0.50 1 calc PR B 1
C20B C 0.1552(4) 0.588(3) 0.1284(5) 0.033(3) Uani 0.50 1 d PDU B 2
H20C H 0.1577 0.4266 0.1138 0.040 Uiso 0.50 1 calc PR B 2
H20D H 0.1391 0.7129 0.1106 0.040 Uiso 0.50 1 calc PR B 2
C21B C 0.2068(3) 0.674(2) 0.1379(2) 0.034(2) Uani 0.50 1 d PDU B 2
H21C H 0.2238 0.5468 0.1547 0.041 Uiso 0.50 1 calc PR B 2
H21D H 0.2048 0.8338 0.1529 0.041 Uiso 0.50 1 calc PR B 2
C22B C 0.2401(6) 0.719(3) 0.0996(3) 0.033(3) Uani 0.50 1 d PDU B 2
H22C H 0.2245 0.8535 0.0833 0.040 Uiso 0.50 1 calc PR B 2
H22D H 0.2748 0.7732 0.1072 0.040 Uiso 0.50 1 calc PR B 2
C23B C 0.2424(3) 0.4787(17) 0.0770(2) 0.0305(17) Uani 0.50 1 d PDU B 2
H23C H 0.2086 0.4381 0.0655 0.037 Uiso 0.50 1 calc PR B 2
H23D H 0.2531 0.3375 0.0942 0.037 Uiso 0.50 1 calc PR B 2
O5 O 0.32267(10) 0.6326(5) 0.04583(7) 0.0318(6) Uani 1 1 d U B .
C24 C 0.28268(15) 0.5218(10) 0.04351(11) 0.0425(11) Uani 1 1 d U . .
O6 O 0.27049(11) 0.3635(8) 0.01609(9) 0.0584(10) Uani 1 1 d U B .
H6 H 0.2953 0.3442 0.0011 0.088 Uiso 1 1 calc R . .
H1N H 0.5469(15) 0.475(8) 0.9818(12) 0.038(12) Uiso 1 1 d . . .
H2N H 0.5964(5) 0.352(6) 0.9796(9) 0.010(8) Uiso 1 1 d D . .
H3N H 0.5975(5) 0.171(7) 0.1490(10) 0.025(10) Uiso 1 1 d D . .
H4N H 0.5489(17) 0.028(9) 0.1481(13) 0.054(14) Uiso 1 1 d . . .
H5N H 0.4063(5) 0.848(6) 0.1853(8) 0.009(8) Uiso 1 1 d D . .
H6N H 0.4568(11) 0.977(5) 0.1842(10) 0.026(10) Uiso 1 1 d D . .
C1 C 0.04241(17) 0.4942(8) 0.36690(12) 0.0448(11) Uani 1 1 d U . .
H1A H 0.0065 0.4848 0.3580 0.054 Uiso 1 1 calc R . .
H1B H 0.0461 0.6436 0.3841 0.054 Uiso 1 1 calc R . .
C2 C 0.07665(15) 0.5229(8) 0.33182(11) 0.0384(10) Uani 1 1 d U . .
H2A H 0.1004 0.6650 0.3366 0.046 Uiso 1 1 calc R . .
H2B H 0.0556 0.5652 0.3085 0.046 Uiso 1 1 calc R . .
C3 C 0.10729(15) 0.2850(8) 0.32326(11) 0.0340(9) Uani 1 1 d U . .
H3 H 0.0840 0.1555 0.3115 0.041 Uiso 1 1 calc R . .
C4 C 0.15062(14) 0.3323(7) 0.29528(11) 0.0327(9) Uani 1 1 d U . .
H4A H 0.1734 0.4617 0.3069 0.039 Uiso 1 1 calc R . .
H4B H 0.1364 0.4026 0.2706 0.039 Uiso 1 1 calc R . .
C5 C 0.18215(13) 0.1006(7) 0.28544(10) 0.0294(8) Uani 1 1 d U . .
H5A H 0.1593 -0.0382 0.2771 0.035 Uiso 1 1 calc R . .
H5B H 0.2010 0.0441 0.3091 0.035 Uiso 1 1 calc R . .
C6 C 0.21973(13) 0.1570(7) 0.25297(10) 0.0252(8) Uani 1 1 d U . .
H6A H 0.2007 0.2121 0.2293 0.030 Uiso 1 1 calc R . .
H6B H 0.2421 0.2977 0.2613 0.030 Uiso 1 1 calc R . .
C7 C 0.25217(12) -0.0699(7) 0.24284(10) 0.0246(8) Uani 1 1 d U . .
H7A H 0.2704 -0.1256 0.2668 0.029 Uiso 1 1 calc R . .
H7B H 0.2294 -0.2094 0.2346 0.029 Uiso 1 1 calc R . .
C8 C 0.29067(12) -0.0264(6) 0.21110(9) 0.0206(7) Uani 1 1 d U . .
O1 O 0.27573(8) 0.1384(5) 0.18441(7) 0.0277(6) Uani 1 1 d U . .
H1 H 0.2981 0.1509 0.1671 0.041 Uiso 1 1 calc R . .
O2 O 0.33086(9) -0.1363(5) 0.21020(7) 0.0256(5) Uani 1 1 d U . .
S1 S 0.12978(4) 0.1713(2) 0.37057(3) 0.0370(3) Uani 1 1 d U . .
S2 S 0.05876(4) 0.2091(2) 0.39433(3) 0.0393(3) Uani 1 1 d U . .
C16 C 0.28169(14) -0.0927(9) -0.12996(12) 0.0418(11) Uani 1 1 d DU . .
O3 O 0.26849(10) 0.0682(7) -0.15745(9) 0.0552(10) Uani 1 1 d U A .
H3A H 0.2944 0.1133 -0.1698 0.083 Uiso 1 1 calc R . .
O4 O 0.32410(9) -0.1604(5) -0.12350(7) 0.0291(6) Uani 1 1 d U A .
C31 C 0.54735(12) 0.2081(6) 1.01579(8) 0.0175(7) Uani 1 1 d U . .
C32 C 0.57995(11) -0.0011(6) 1.03162(8) 0.0171(6) Uani 1 1 d U . .
C33 C 0.56131(12) -0.1426(6) 1.06281(8) 0.0186(7) Uani 1 1 d U . .
H32 H 0.5289 -0.1055 1.0735 0.022 Uiso 1 1 calc R . .
C34 C 0.59048(12) -0.3377(6) 1.07801(9) 0.0211(7) Uani 1 1 d U . .
H33 H 0.5787 -0.4340 1.0995 0.025 Uiso 1 1 calc R . .
C35 C 0.63690(12) -0.3902(6) 1.06150(9) 0.0207(7) Uani 1 1 d U . .
H34 H 0.6567 -0.5246 1.0720 0.025 Uiso 1 1 calc R . .
C36 C 0.62708(12) -0.0672(6) 1.01685(9) 0.0202(7) Uani 1 1 d U . .
H35 H 0.6401 0.0279 0.9956 0.024 Uiso 1 1 calc R . .
N2 N 0.56601(11) 0.3549(6) 0.98767(8) 0.0190(6) Uani 1 1 d DU . .
N5 N 0.65527(10) -0.2579(5) 1.03099(8) 0.0221(6) Uani 1 1 d U . .
O8 O 0.50433(8) 0.2372(4) 1.02912(6) 0.0199(5) Uani 1 1 d U . .
C25 C 0.45580(11) 0.7100(6) 0.14995(8) 0.0136(6) Uani 1 1 d U . .
C26 C 0.42367(11) 0.4985(6) 0.13388(8) 0.0128(6) Uani 1 1 d U . .
C27 C 0.37609(11) 0.4336(6) 0.14852(8) 0.0156(6) Uani 1 1 d U . .
H26 H 0.3628 0.5300 0.1695 0.019 Uiso 1 1 calc R . .
C28 C 0.36695(12) 0.1081(6) 0.10412(8) 0.0180(7) Uani 1 1 d U . .
H27 H 0.3473 -0.0267 0.0936 0.022 Uiso 1 1 calc R . .
C29 C 0.41375(12) 0.1607(6) 0.08784(9) 0.0181(7) Uani 1 1 d U . .
H28 H 0.4259 0.0633 0.0665 0.022 Uiso 1 1 calc R . .
C30 C 0.44257(11) 0.3565(6) 0.10296(8) 0.0145(6) Uani 1 1 d U . .
H29 H 0.4750 0.3940 0.0924 0.017 Uiso 1 1 calc R . .
N1 N 0.43704(10) 0.8558(5) 0.17792(7) 0.0158(6) Uani 1 1 d DU . .
N4 N 0.34831(10) 0.2412(5) 0.13429(7) 0.0172(6) Uani 1 1 d U . .
O7 O 0.49893(8) 0.7404(4) 0.13660(6) 0.0157(5) Uani 1 1 d U . .
C37 C 0.54728(11) 0.3019(6) 0.18292(8) 0.0138(6) Uani 1 1 d U . .
C38 C 0.57924(11) 0.5151(6) 0.19905(8) 0.0136(6) Uani 1 1 d U . .
C39 C 0.56015(11) 0.6535(6) 0.23012(8) 0.0160(6) Uani 1 1 d U . .
H38 H 0.5278 0.6140 0.2407 0.019 Uiso 1 1 calc R . .
C40 C 0.58884(12) 0.8503(6) 0.24561(9) 0.0193(7) Uani 1 1 d U . .
H39 H 0.5767 0.9464 0.2670 0.023 Uiso 1 1 calc R . .
C41 C 0.63543(12) 0.9037(6) 0.22926(9) 0.0201(7) Uani 1 1 d U . .
H40 H 0.6550 1.0380 0.2400 0.024 Uiso 1 1 calc R . .
C42 C 0.62649(11) 0.5836(6) 0.18407(8) 0.0163(6) Uani 1 1 d U . .
H41 H 0.6395 0.4912 0.1625 0.020 Uiso 1 1 calc R . .
N3 N 0.56631(10) 0.1571(5) 0.15498(8) 0.0166(6) Uani 1 1 d DU . .
N6 N 0.65430(10) 0.7739(5) 0.19879(7) 0.0173(6) Uani 1 1 d U . .
O9 O 0.50429(8) 0.2708(4) 0.19621(6) 0.0164(5) Uani 1 1 d U . .

loop_
_atom_site_aniso_label
_atom_site_aniso_U_11
_atom_site_aniso_U_22
_atom_site_aniso_U_33
_atom_site_aniso_U_23
_atom_site_aniso_U_13
_atom_site_aniso_U_12
S5A 0.042(3) 0.163(6) 0.029(3) -0.002(3) 0.007(2) 0.004(3)
S6A 0.069(3) 0.049(3) 0.079(6) -0.005(3) 0.010(3) -0.014(2)
C9A 0.034(5) 0.048(7) 0.034(5) 0.018(4) -0.001(4) -0.002(5)
C10A 0.035(5) 0.054(6) 0.025(4) 0.013(4) -0.001(4) 0.010(4)
C11A 0.051(4) 0.069(9) 0.053(5) -0.020(5) 0.028(3) -0.017(5)
S5B 0.061(3) 0.0229(13) 0.040(3) -0.0110(13) 0.017(2) -0.0014(14)
S6B 0.054(2) 0.084(6) 0.060(4) -0.045(4) 0.014(2) -0.004(3)
C9B 0.057(9) 0.044(8) 0.059(11) -0.015(8) 0.032(8) -0.007(6)
C10B 0.073(9) 0.088(10) 0.068(10) -0.055(8) 0.047(7) -0.048(8)
C11B 0.051(4) 0.069(9) 0.053(5) -0.020(5) 0.028(3) -0.017(5)
C12A 0.061(8) 0.088(11) 0.093(12) -0.001(9) 0.052(8) -0.006(8)
C13A 0.032(5) 0.055(6) 0.041(5) 0.001(4) 0.014(4) -0.006(4)
C14A 0.033(4) 0.077(7) 0.045(5) 0.011(5) 0.018(4) 0.005(4)
C15A 0.027(4) 0.059(7) 0.072(8) 0.042(7) 0.016(5) 0.008(5)
C12B 0.052(6) 0.058(8) 0.020(4) -0.018(4) 0.007(4) -0.030(6)
C13B 0.044(5) 0.034(5) 0.037(5) -0.001(4) 0.014(4) 0.005(4)
C14B 0.028(4) 0.023(4) 0.033(4) 0.003(4) 0.008(3) 0.000(3)
C15B 0.024(4) 0.020(4) 0.037(4) -0.001(3) 0.009(3) -0.002(3)
S3A 0.037(3) 0.0321(17) 0.060(3) 0.0055(16) 0.026(2) 0.0048(15)
S4A 0.045(4) 0.042(3) 0.076(5) -0.031(3) 0.031(3) -0.016(2)
C17A 0.064(10) 0.041(7) 0.102(13) 0.011(9) 0.028(9) -0.024(6)
C18A 0.093(8) 0.046(7) 0.060(10) -0.015(7) 0.006(7) -0.035(6)
C19A 0.042(5) 0.041(6) 0.026(5) -0.005(4) 0.001(4) 0.006(4)
S3B 0.036(3) 0.097(6) 0.026(2) -0.017(3) 0.0121(19) -0.008(3)
S4B 0.0264(19) 0.079(4) 0.0280(14) -0.0057(18) 0.0032(12) -0.008(2)
C17B 0.033(5) 0.033(5) 0.042(6) 0.006(5) 0.017(5) -0.005(4)
C18B 0.026(4) 0.048(7) 0.033(6) -0.005(4) 0.016(4) -0.001(4)
C19B 0.036(5) 0.042(6) 0.042(6) -0.011(4) 0.019(4) -0.008(4)
C20A 0.068(6) 0.053(8) 0.032(6) 0.006(5) 0.022(5) 0.026(5)
C21A 0.036(5) 0.081(8) 0.041(6) -0.003(5) 0.010(4) 0.013(5)
C22A 0.045(6) 0.056(7) 0.022(6) 0.004(5) 0.009(5) -0.001(5)
C23A 0.060(6) 0.106(9) 0.032(5) 0.007(5) 0.032(4) 0.024(7)
C20B 0.035(4) 0.030(6) 0.035(7) -0.007(5) 0.001(4) -0.005(4)
C21B 0.018(4) 0.053(6) 0.031(5) -0.009(4) -0.002(3) -0.004(4)
C22B 0.030(5) 0.048(7) 0.021(6) 0.003(5) -0.004(4) -0.010(4)
C23B 0.026(4) 0.039(5) 0.026(4) 0.004(3) -0.005(3) -0.011(4)
O5 0.0406(15) 0.0275(14) 0.0275(13) -0.0018(11) 0.0079(11) 0.0015(12)
C24 0.027(2) 0.070(3) 0.030(2) -0.004(2) 0.0087(16) 0.010(2)
O6 0.0289(15) 0.104(3) 0.0422(17) -0.0272(18) 0.0183(13) -0.0229(17)
C1 0.057(3) 0.030(2) 0.047(2) 0.0058(18) 0.025(2) 0.015(2)
C2 0.039(2) 0.036(2) 0.041(2) 0.0069(18) 0.0135(17) 0.0111(18)
C3 0.038(2) 0.036(2) 0.0288(18) 0.0061(16) 0.0096(16) 0.0095(17)
C4 0.0303(19) 0.032(2) 0.036(2) 0.0028(17) 0.0094(16) 0.0070(16)
C5 0.0294(19) 0.031(2) 0.0284(18) 0.0030(15) 0.0106(15) 0.0045(16)
C6 0.0266(18) 0.0213(18) 0.0279(17) 0.0021(14) 0.0059(14) 0.0049(14)
C7 0.0234(17) 0.0249(19) 0.0257(17) 0.0028(14) 0.0091(14) 0.0020(14)
C8 0.0212(16) 0.0164(17) 0.0244(16) -0.0014(13) 0.0074(13) -0.0038(13)
O1 0.0194(12) 0.0363(15) 0.0275(12) 0.0105(11) 0.0095(10) 0.0006(11)
O2 0.0240(12) 0.0244(13) 0.0286(12) 0.0045(10) 0.0108(10) 0.0060(10)
S1 0.0379(6) 0.0435(6) 0.0296(5) 0.0040(4) 0.0032(4) 0.0098(5)
S2 0.0441(6) 0.0379(6) 0.0360(5) 0.0058(4) 0.0154(4) 0.0047(5)
C16 0.0219(19) 0.057(3) 0.046(2) 0.028(2) 0.0008(17) -0.0086(18)
O3 0.0168(13) 0.086(3) 0.063(2) 0.0491(19) 0.0055(13) 0.0027(15)
O4 0.0280(13) 0.0258(14) 0.0335(13) 0.0043(11) 0.0010(11) 0.0049(11)
C31 0.0246(17) 0.0154(16) 0.0126(14) -0.0044(12) 0.0025(12) -0.0046(13)
C32 0.0205(15) 0.0162(16) 0.0147(14) -0.0024(12) 0.0009(12) -0.0035(12)
C33 0.0234(16) 0.0199(17) 0.0125(14) 0.0002(12) 0.0037(12) -0.0021(13)
C34 0.0271(17) 0.0222(18) 0.0139(14) 0.0010(13) 0.0008(13) -0.0049(14)
C35 0.0252(17) 0.0226(18) 0.0143(15) 0.0009(13) -0.0004(13) 0.0006(14)
C36 0.0227(16) 0.0217(17) 0.0164(15) -0.0005(13) 0.0029(12) -0.0046(13)
N2 0.0217(15) 0.0185(15) 0.0170(13) 0.0022(11) 0.0063(11) 0.0002(12)
N5 0.0208(14) 0.0220(15) 0.0235(14) 0.0004(11) 0.0013(11) -0.0007(11)
O8 0.0242(12) 0.0183(12) 0.0174(11) -0.0004(9) 0.0077(9) -0.0001(9)
C25 0.0159(15) 0.0111(15) 0.0139(14) 0.0030(11) 0.0011(12) 0.0005(12)
C26 0.0146(14) 0.0117(15) 0.0120(13) 0.0029(11) 0.0002(11) 0.0005(11)
C27 0.0165(15) 0.0170(16) 0.0135(14) 0.0014(12) 0.0036(12) 0.0008(12)
C28 0.0210(16) 0.0171(16) 0.0159(15) -0.0010(12) 0.0015(12) -0.0039(13)
C29 0.0227(16) 0.0185(17) 0.0132(14) -0.0026(12) 0.0024(12) -0.0003(13)
C30 0.0168(15) 0.0138(16) 0.0130(14) 0.0016(12) 0.0040(11) -0.0013(12)
N1 0.0165(14) 0.0143(14) 0.0167(13) -0.0032(11) 0.0058(11) -0.0013(11)
N4 0.0178(13) 0.0180(14) 0.0160(13) -0.0004(10) 0.0018(10) -0.0026(11)
O7 0.0147(11) 0.0136(11) 0.0189(11) -0.0010(9) 0.0066(9) -0.0017(8)
C37 0.0172(15) 0.0111(15) 0.0129(14) 0.0033(11) -0.0018(11) 0.0012(12)
C38 0.0152(14) 0.0100(15) 0.0156(14) 0.0018(11) -0.0006(11) -0.0014(11)
C39 0.0172(15) 0.0145(16) 0.0165(14) 0.0012(12) 0.0017(12) 0.0012(12)
C40 0.0248(17) 0.0176(17) 0.0155(15) -0.0026(13) 0.0000(13) 0.0006(13)
C41 0.0240(17) 0.0183(17) 0.0180(15) 0.0004(13) -0.0028(13) -0.0032(13)
C42 0.0181(15) 0.0163(16) 0.0145(14) -0.0006(12) 0.0027(12) 0.0005(12)
N3 0.0154(14) 0.0150(14) 0.0193(13) -0.0031(11) 0.0030(11) -0.0003(11)
N6 0.0179(13) 0.0161(14) 0.0178(13) 0.0023(10) -0.0017(10) -0.0021(11)
O9 0.0172(11) 0.0144(11) 0.0178(10) -0.0014(9) 0.0042(9) -0.0028(8)

loop_
_atom_type_symbol
_atom_type_description
_atom_type_scat_dispersion_real
_atom_type_scat_dispersion_imag
_atom_type_scat_source
C C 0.0033 0.0016 'International Tables Vol C Tables 4.2.6.8 and 6.1.1.4'
H H 0.0000 0.0000 'International Tables Vol C Tables 4.2.6.8 and 6.1.1.4'
N N 0.0061 0.0033 'International Tables Vol C Tables 4.2.6.8 and 6.1.1.4'
O O 0.0106 0.0060 'International Tables Vol C Tables 4.2.6.8 and 6.1.1.4'
S S 0.1246 0.1234 'International Tables Vol C Tables 4.2.6.8 and 6.1.1.4'

loop_
_geom_angle_atom_site_label_1
_geom_angle_atom_site_label_2
_geom_angle_atom_site_label_3
_geom_angle
C9A S5A S6A 96.4(8)
C11A S6A S5A 94.0(9)
C10A C9A S5A 110.6(14)
C10A C9A H9A1 109.5
S5A C9A H9A1 109.5
C10A C9A H9A2 109.5
S5A C9A H9A2 109.5
H9A1 C9A H9A2 108.1
C9A C10A C11A 109.8(16)
C9A C10A H10A 109.7
C11A C10A H10A 109.7
C9A C10A H10B 109.7
C11A C10A H10B 109.7
H10A C10A H10B 108.2
C12A C11A C10A 116(2)
C12A C11A S6A 116.5(19)
C10A C11A S6A 113(2)
C12A C11A H11A 102.8
C10A C11A H11A 102.8
S6A C11A H11A 102.8
C9B S5B S6B 98.0(8)
C11B S6B S5B 95.0(8)
C10B C9B S5B 107.6(13)
C10B C9B H9B1 110.2
S5B C9B H9B1 110.2
C10B C9B H9B2 110.2
S5B C9B H9B2 110.2
H9B1 C9B H9B2 108.5
C11B C10B C9B 116(2)
C11B C10B H10C 108.2
C9B C10B H10C 108.3
C11B C10B H10D 108.3
C9B C10B H10D 108.3
H10C C10B H10D 107.4
C10B C11B C12B 125(3)
C10B C11B S6B 109(3)
C12B C11B S6B 101(2)
C10B C11B H11B 106.4
C12B C11B H11B 106.4
S6B C11B H11B 106.5
C13A C12A C11A 118(2)
C13A C12A H12A 107.7
C11A C12A H12A 107.7
C13A C12A H12B 107.7
C11A C12A H12B 107.7
H12A C12A H12B 107.1
C14A C13A C12A 113.8(12)
C14A C13A H13A 108.8
C12A C13A H13A 108.8
C14A C13A H13B 108.8
C12A C13A H13B 108.8
H13A C13A H13B 107.7
C15A C14A C13A 116.2(8)
C15A C14A H14A 108.2
C13A C14A H14A 108.2
C15A C14A H14B 108.2
C13A C14A H14B 108.2
H14A C14A H14B 107.4
C14A C15A C16 117.8(7)
C14A C15A H15A 107.9
C16 C15A H15A 107.9
C14A C15A H15B 107.9
C16 C15A H15B 107.9
H15A C15A H15B 107.2
C13B C12B C11B 114(2)
C13B C12B H12C 108.8
C11B C12B H12C 108.9
C13B C12B H12D 108.8
C11B C12B H12D 108.8
H12C C12B H12D 107.7
C12B C13B C14B 112.1(9)
C12B C13B H13C 109.2
C14B C13B H13C 109.2
C12B C13B H13D 109.2
C14B C13B H13D 109.2
H13C C13B H13D 107.9
C15B C14B C13B 110.5(6)
C15B C14B H14C 109.5
C13B C14B H14C 109.5
C15B C14B H14D 109.5
C13B C14B H14D 109.5
H14C C14B H14D 108.1
C16 C15B C14B 102.3(6)
C16 C15B H15C 111.3
C14B C15B H15C 111.3
C16 C15B H15D 111.3
C14B C15B H15D 111.3
H15C C15B H15D 109.2
C17A S3A S4A 95.8(8)
C19A S4A S3A 100.4(6)
C18A C17A S3A 108.6(14)
C18A C17A H17A 110.0
S3A C17A H17A 110.0
C18A C17A H17B 110.0
S3A C17A H17B 110.0
H17A C17A H17B 108.4
C17A C18A C19A 116.8(15)
C17A C18A H18A 108.1
C19A C18A H18A 108.1
C17A C18A H18B 108.1
C19A C18A H18B 108.1
H18A C18A H18B 107.3
C20A C19A C18A 114.0(12)
C20A C19A S4A 113.0(10)
C18A C19A S4A 106.8(9)
C20A C19A H19A 107.6
C18A C19A H19A 107.6
S4A C19A H19A 107.6
C17B S3B S4B 96.7(7)
C19B S4B S3B 96.0(5)
C18B C17B S3B 109.8(12)
C18B C17B H17C 109.7
S3B C17B H17C 109.7
C18B C17B H17D 109.7
S3B C17B H17D 109.7
H17C C17B H17D 108.2
C19B C18B C17B 109.9(12)
C19B C18B H18C 109.7
C17B C18B H18C 109.7
C19B C18B H18D 109.7
C17B C18B H18D 109.7
H18C C18B H18D 108.2
C18B C19B C20B 113.9(10)
C18B C19B S4B 116.2(8)
C20B C19B S4B 116.5(9)
C18B C19B H19B 102.4
C20B C19B H19B 102.4
S4B C19B H19B 102.4
C19A C20A C21A 110.5(12)
C19A C20A H20A 109.6
C21A C20A H20A 109.6
C19A C20A H20B 109.6
C21A C20A H20B 109.6
H20A C20A H20B 108.1
C22A C21A C20A 112.3(11)
C22A C21A H21A 109.1
C20A C21A H21A 109.1
C22A C21A H21B 109.1
C20A C21A H21B 109.1
H21A C21A H21B 107.9
C23A C22A C21A 106.5(11)
C23A C22A H22A 110.4
C21A C22A H22A 110.4
C23A C22A H22B 110.4
C21A C22A H22B 110.4
H22A C22A H22B 108.6
C22A C23A C24 120.0(9)
C22A C23A H23A 107.3
C24 C23A H23A 107.3
C22A C23A H23B 107.3
C24 C23A H23B 107.3
H23A C23A H23B 106.9
C21B C20B C19B 116.0(12)
C21B C20B H20C 108.3
C19B C20B H20C 108.3
C21B C20B H20D 108.3
C19B C20B H20D 108.3
H20C C20B H20D 107.4
C20B C21B C22B 112.3(10)
C20B C21B H21C 109.1
C22B C21B H21C 109.1
C20B C21B H21D 109.1
C22B C21B H21D 109.1
H21C C21B H21D 107.9
C23B C22B C21B 108.9(11)
C23B C22B H22C 109.9
C21B C22B H22C 109.9
C23B C22B H22D 109.9
C21B C22B H22D 109.9
H22C C22B H22D 108.3
C22B C23B C24 106.5(7)
C22B C23B H23C 110.4
C24 C23B H23C 110.4
C22B C23B H23D 110.4
C24 C23B H23D 110.4
H23C C23B H23D 108.6
O5 C24 O6 124.9(3)
O5 C24 C23A 118.3(6)
O6 C24 C23A 114.8(6)
O5 C24 C23B 127.7(4)
O6 C24 C23B 105.5(4)
C23A C24 C23B 30.9(5)
C24 O6 H6 109.5
C2 C1 S2 110.5(3)
C2 C1 H1A 109.5
S2 C1 H1A 109.5
C2 C1 H1B 109.5
S2 C1 H1B 109.5
H1A C1 H1B 108.1
C1 C2 C3 112.9(3)
C1 C2 H2A 109.0
C3 C2 H2A 109.0
C1 C2 H2B 109.0
C3 C2 H2B 109.0
H2A C2 H2B 107.8
C4 C3 C2 112.8(3)
C4 C3 S1 112.1(3)
C2 C3 S1 105.7(3)
C4 C3 H3 108.7
C2 C3 H3 108.7
S1 C3 H3 108.7
C3 C4 C5 114.9(3)
C3 C4 H4A 108.5
C5 C4 H4A 108.5
C3 C4 H4B 108.5
C5 C4 H4B 108.5
H4A C4 H4B 107.5
C4 C5 C6 111.2(3)
C4 C5 H5A 109.4
C6 C5 H5A 109.4
C4 C5 H5B 109.4
C6 C5 H5B 109.4
H5A C5 H5B 108.0
C7 C6 C5 112.4(3)
C7 C6 H6A 109.1
C5 C6 H6A 109.1
C7 C6 H6B 109.1
C5 C6 H6B 109.1
H6A C6 H6B 107.8
C8 C7 C6 115.2(3)
C8 C7 H7A 108.5
C6 C7 H7A 108.5
C8 C7 H7B 108.5
C6 C7 H7B 108.5
H7A C7 H7B 107.5
O2 C8 O1 123.8(3)
O2 C8 C7 122.6(3)
O1 C8 C7 113.6(3)
C8 O1 H1 109.5
C3 S1 S2 91.75(13)
C1 S2 S1 95.04(13)
O4 C16 O3 124.7(3)
O4 C16 C15B 117.8(5)
O3 C16 C15B 116.3(5)
O4 C16 C15A 126.1(5)
O3 C16 C15A 106.6(4)
C15B C16 C15A 30.1(5)
C16 O3 H3A 109.5
O8 C31 N2 122.6(3)
O8 C31 C32 118.9(3)
N2 C31 C32 118.5(3)
C36 C32 C33 117.7(3)
C36 C32 C31 124.4(3)
C33 C32 C31 117.9(3)
C34 C33 C32 119.3(3)
C34 C33 H32 120.4
C32 C33 H32 120.4
C35 C34 C33 119.1(3)
C35 C34 H33 120.4
C33 C34 H33 120.4
N5 C35 C34 122.5(3)
N5 C35 H34 118.8
C34 C35 H34 118.8
N5 C36 C32 123.5(3)
N5 C36 H35 118.3
C32 C36 H35 118.3
C31 N2 H1N 113(3)
C31 N2 H2N 125(2)
H1N N2 H2N 120(4)
C36 N5 C35 117.9(3)
O7 C25 N1 122.6(3)
O7 C25 C26 118.5(3)
N1 C25 C26 119.0(3)
C30 C26 C27 117.9(3)
C30 C26 C25 118.4(3)
C27 C26 C25 123.7(3)
N4 C27 C26 122.9(3)
N4 C27 H26 118.5
C26 C27 H26 118.5
N4 C28 C29 122.4(3)
N4 C28 H27 118.8
C29 C28 H27 118.8
C30 C29 C28 119.2(3)
C30 C29 H28 120.4
C28 C29 H28 120.4
C29 C30 C26 119.3(3)
C29 C30 H29 120.3
C26 C30 H29 120.3
C25 N1 H5N 123(2)
C25 N1 H6N 113(2)
H5N N1 H6N 123(3)
C27 N4 C28 118.3(3)
O9 C37 N3 122.8(3)
O9 C37 C38 118.4(3)
N3 C37 C38 118.9(3)
C39 C38 C42 118.2(3)
C39 C38 C37 118.0(3)
C42 C38 C37 123.7(3)
C40 C39 C38 119.2(3)
C40 C39 H38 120.4
C38 C39 H38 120.4
C41 C40 C39 118.7(3)
C41 C40 H39 120.7
C39 C40 H39 120.7
N6 C41 C40 123.0(3)
N6 C41 H40 118.5
C40 C41 H40 118.5
N6 C42 C38 122.8(3)
N6 C42 H41 118.6
C38 C42 H41 118.6
C37 N3 H3N 120(3)
C37 N3 H4N 117(3)
H3N N3 H4N 121(4)
C42 N6 C41 118.0(3)

loop_
_geom_bond_atom_site_label_1
_geom_bond_atom_site_label_2
_geom_bond_distance
S5A C9A 1.83(2)
S5A S6A 2.124(9)
S6A C11A 1.68(4)
C9A C10A 1.53(2)
C9A H9A1 0.9900
C9A H9A2 0.9900
C10A C11A 1.539(19)
C10A H10A 0.9900
C10A H10B 0.9900
C11A C12A 1.53(3)
C11A H11A 1.0000
S5B C9B 1.794(16)
S5B S6B 1.989(8)
S6B C11B 1.91(5)
C9B C10B 1.539(17)
C9B H9B1 0.9900
C9B H9B2 0.9900
C10B C11B 1.29(2)
C10B H10C 0.9900
C10B H10D 0.9900
C11B C12B 1.535(19)
C11B H11B 1.0000
C12A C13A 1.52(2)
C12A H12A 0.9900
C12A H12B 0.9900
C13A C14A 1.502(11)
C13A H13A 0.9900
C13A H13B 0.9900
C14A C15A 1.476(11)
C14A H14A 0.9900
C14A H14B 0.9900
C15A C16 1.615(9)
C15A H15A 0.9900
C15A H15B 0.9900
C12B C13B 1.465(15)
C12B H12C 0.9900
C12B H12D 0.9900
C13B C14B 1.545(10)
C13B H13C 0.9900
C13B H13D 0.9900
C14B C15B 1.540(8)
C14B H14C 0.9900
C14B H14D 0.9900
C15B C16 1.496(8)
C15B H15C 0.9900
C15B H15D 0.9900
S3A C17A 1.78(2)
S3A S4A 1.989(13)
S4A C19A 1.692(12)
C17A C18A 1.50(2)
C17A H17A 0.9900
C17A H17B 0.9900
C18A C19A 1.61(2)
C18A H18A 0.9900
C18A H18B 0.9900
C19A C20A 1.543(9)
C19A H19A 1.0000
S3B C17B 1.823(19)
S3B S4B 2.062(13)
S4B C19B 1.744(13)
C17B C18B 1.526(14)
C17B H17C 0.9900
C17B H17D 0.9900
C18B C19B 1.485(19)
C18B H18C 0.9900
C18B H18D 0.9900
C19B C20B 1.554(13)
C19B H19B 1.0000
C20A C21A 1.557(15)
C20A H20A 0.9900
C20A H20B 0.9900
C21A C22A 1.555(14)
C21A H21A 0.9900
C21A H21B 0.9900
C22A C23A 1.502(9)
C22A H22A 0.9900
C22A H22B 0.9900
C23A C24 1.535(10)
C23A H23A 0.9900
C23A H23B 0.9900
C20B C21B 1.467(12)
C20B H20C 0.9900
C20B H20D 0.9900
C21B C22B 1.597(13)
C21B H21C 0.9900
C21B H21D 0.9900
C22B C23B 1.491(14)
C22B H22C 0.9900
C22B H22D 0.9900
C23B C24 1.583(9)
C23B H23C 0.9900
C23B H23D 0.9900
O5 C24 1.206(5)
C24 O6 1.294(5)
O6 H6 0.8400
C1 C2 1.514(5)
C1 S2 1.826(4)
C1 H1A 0.9900
C1 H1B 0.9900
C2 C3 1.525(5)
C2 H2A 0.9900
C2 H2B 0.9900
C3 C4 1.515(5)
C3 S1 1.818(4)
C3 H3 1.0000
C4 C5 1.520(5)
C4 H4A 0.9900
C4 H4B 0.9900
C5 C6 1.523(4)
C5 H5A 0.9900
C5 H5B 0.9900
C6 C7 1.516(5)
C6 H6A 0.9900
C6 H6B 0.9900
C7 C8 1.509(4)
C7 H7A 0.9900
C7 H7B 0.9900
C8 O2 1.207(4)
C8 O1 1.319(4)
O1 H1 0.8400
S1 S2 2.0536(14)
C16 O4 1.190(4)
C16 O3 1.312(5)
O3 H3A 0.8400
C31 O8 1.233(4)
C31 N2 1.333(4)
C31 C32 1.498(4)
C32 C36 1.388(4)
C32 C33 1.396(4)
C33 C34 1.384(5)
C33 H32 0.9500
C34 C35 1.378(4)
C34 H33 0.9500
C35 N5 1.349(4)
C35 H34 0.9500
C36 N5 1.340(4)
C36 H35 0.9500
N2 H1N 0.83(4)
N2 H2N 0.848(10)
C25 O7 1.237(4)
C25 N1 1.327(4)
C25 C26 1.503(4)
C26 C30 1.392(4)
C26 C27 1.395(4)
C27 N4 1.342(4)
C27 H26 0.9500
C28 N4 1.345(4)
C28 C29 1.384(4)
C28 H27 0.9500
C29 C30 1.381(4)
C29 H28 0.9500
C30 H29 0.9500
N1 H5N 0.851(10)
N1 H6N 0.852(10)
C37 O9 1.234(4)
C37 N3 1.327(4)
C37 C38 1.508(4)
C38 C39 1.388(4)
C38 C42 1.396(4)
C39 C40 1.388(4)
C39 H38 0.9500
C40 C41 1.381(4)
C40 H39 0.9500
C41 N6 1.346(4)
C41 H40 0.9500
C42 N6 1.340(4)
C42 H41 0.9500
N3 H3N 0.850(10)
N3 H4N 0.85(5)

loop_
_geom_torsion_atom_site_label_1
_geom_torsion_atom_site_label_2
_geom_torsion_atom_site_label_3
_geom_torsion_atom_site_label_4
_geom_torsion
C9A S5A S6A C11A -18.3(16)
S6A S5A C9A C10A -2.8(15)
S5A C9A C10A C11A 26(2)
C9A C10A C11A C12A 176(3)
C9A C10A C11A S6A -45(3)
S5A S6A C11A C12A 175(2)
S5A S6A C11A C10A 37(2)
C9B S5B S6B C11B -0.6(15)
S6B S5B C9B C10B -17.5(16)
S5B C9B C10B C11B 40(3)
C9B C10B C11B C12B -161(3)
C9B C10B C11B S6B -41(3)
S5B S6B C11B C10B 23(2)
S5B S6B C11B C12B 156.9(18)
C10A C11A C12A C13A -67(4)
S6A C11A C12A C13A 156(2)
C11A C12A C13A C14A -170.8(18)
C12A C13A C14A C15A -61.5(17)
C13A C14A C15A C16 -167.7(9)
C10B C11B C12B C13B -48(5)
S6B C11B C12B C13B -171.9(15)
C11B C12B C13B C14B -169(2)
C12B C13B C14B C15B -178.2(12)
C13B C14B C15B C16 171.9(7)
C17A S3A S4A C19A 31.8(9)
S4A S3A C17A C18A -28.8(15)
S3A C17A C18A C19A 16(2)
C17A C18A C19A C20A 134.0(18)
C17A C18A C19A S4A 8(2)
S3A S4A C19A C20A -151.7(10)
S3A S4A C19A C18A -25.6(11)
C17B S3B S4B C19B 5.4(8)
S4B S3B C17B C18B -23.7(12)
S3B C17B C18B C19B 36.3(16)
C17B C18B C19B C20B -173.0(12)
C17B C18B C19B S4B -33.5(16)
S3B S4B C19B C18B 14.8(11)
S3B S4B C19B C20B 153.2(10)
C18A C19A C20A C21A 178.9(12)
S4A C19A C20A C21A -59.0(16)
C19A C20A C21A C22A 176.9(11)
C20A C21A C22A C23A 83.0(17)
C21A C22A C23A C24 -178.8(11)
C18B C19B C20B C21B 179.6(12)
S4B C19B C20B C21B 40.2(17)
C19B C20B C21B C22B -178.4(11)
C20B C21B C22B C23B -58.2(15)
C21B C22B C23B C24 -171.1(8)
C22A C23A C24 O5 -48.9(16)
C22A C23A C24 O6 146.6(12)
C22A C23A C24 C23B 68.1(15)
C22B C23B C24 O5 39.9(10)
C22B C23B C24 O6 -155.5(8)
C22B C23B C24 C23A -43.0(12)
S2 C1 C2 C3 12.4(5)
C1 C2 C3 C4 -165.5(4)
C1 C2 C3 S1 -42.7(4)
C2 C3 C4 C5 -179.5(3)
S1 C3 C4 C5 61.4(4)
C3 C4 C5 C6 171.9(3)
C4 C5 C6 C7 179.3(3)
C5 C6 C7 C8 -179.4(3)
C6 C7 C8 O2 149.0(3)
C6 C7 C8 O1 -32.1(4)
C4 C3 S1 S2 170.8(3)
C2 C3 S1 S2 47.6(3)
C2 C1 S2 S1 18.6(3)
C3 S1 S2 C1 -36.0(2)
C14B C15B C16 O4 94.6(7)
C14B C15B C16 O3 -97.6(7)
C14B C15B C16 C15A -20.2(9)
C14A C15A C16 O4 -16.8(15)
C14A C15A C16 O3 -178.9(10)
C14A C15A C16 C15B 67.0(11)
O8 C31 C32 C36 174.2(3)
N2 C31 C32 C36 -5.5(5)
O8 C31 C32 C33 -4.5(4)
N2 C31 C32 C33 175.8(3)
C36 C32 C33 C34 1.1(5)
C31 C32 C33 C34 179.8(3)
C32 C33 C34 C35 -1.1(5)
C33 C34 C35 N5 0.2(5)
C33 C32 C36 N5 -0.1(5)
C31 C32 C36 N5 -178.8(3)
C32 C36 N5 C35 -0.8(5)
C34 C35 N5 C36 0.8(5)
O7 C25 C26 C30 -4.1(4)
N1 C25 C26 C30 176.2(3)
O7 C25 C26 C27 175.0(3)
N1 C25 C26 C27 -4.7(4)
C30 C26 C27 N4 0.4(4)
C25 C26 C27 N4 -178.7(3)
N4 C28 C29 C30 0.0(5)
C28 C29 C30 C26 -0.8(4)
C27 C26 C30 C29 0.6(4)
C25 C26 C30 C29 179.8(3)
C26 C27 N4 C28 -1.2(4)
C29 C28 N4 C27 1.0(5)
O9 C37 C38 C39 4.8(4)
N3 C37 C38 C39 -175.6(3)
O9 C37 C38 C42 -174.1(3)
N3 C37 C38 C42 5.5(4)
C42 C38 C39 C40 -1.2(4)
C37 C38 C39 C40 179.8(3)
C38 C39 C40 C41 0.6(5)
C39 C40 C41 N6 0.3(5)
C39 C38 C42 N6 1.0(4)
C37 C38 C42 N6 179.9(3)
C38 C42 N6 C41 -0.2(4)
C40 C41 N6 C42 -0.5(5)
